data_2238104
loop_
_publ_author_name
'Luo, Xu-Jian'
'Zhang, Chuan-Hui'
'Zhou, Jie'
'Liu, Yan-Cheng'

_publ_section_title
;
 Bis[4-chloro-2-(quinolin-8-yliminomethyl)phenolato-\k^3^<i>N</i>,<i>N</i>',<i>O</i>]cobalt(III)
 trichloridomethanolcobaltate(II)
;
_journal_coeditor_code ZL2537
_journal_issue 5
_journal_name_full 'Acta Crystallographica Section E'
_journal_page_first m278
_journal_page_last m279
_journal_paper_doi 10.1107/S1600536813010118
_journal_volume 69
_journal_year 2013
_chemical_formula_iupac '[Co (C16 H10 Cl N2 O)2] [Co Cl3 (C H4 O)]'
_chemical_formula_moiety 'C32 H20 Cl2 Co N4 O2 +, C H4 Cl3 Co O -'
_chemical_formula_sum 'C33 H24 Cl5 Co2 N4 O3'
_chemical_formula_weight 819.67
_chemical_name_systematic
'Bis[4-chloro-2-(quinolin-8-yliminomethyl)phenolato-\k^3^<i>N</i>,<i>N</i>',<i>O</i>]cobalt(III) trichloridomethanolcobaltate(II)'
_space_group_crystal_system triclinic
_space_group_IT_number 2
_space_group_name_Hall '-P 1'
_space_group_name_H-M_alt 'P -1'
_symmetry_space_group_name_Hall '-P 1'
_symmetry_space_group_name_H-M 'P -1'
_atom_sites_solution_hydrogens geom
_atom_sites_solution_primary direct
_atom_sites_solution_secondary difmap
_audit_creation_method
;
  Olex2 1.1
  (compiled 2011.02.15 svn.r1672, GUI svn.r3494)
;
_cell_angle_alpha 65.156(4)
_cell_angle_beta 83.108(4)
_cell_angle_gamma 68.444(4)
_cell_formula_units_Z 2
_cell_length_a 12.0547(6)
_cell_length_b 12.1822(4)
_cell_length_c 13.2435(7)
_cell_measurement_reflns_used 6497
_cell_measurement_temperature 293(2)
_cell_measurement_theta_max 28.6931
_cell_measurement_theta_min 3.0705
_cell_volume 1640.06(15)
_computing_cell_refinement
;
CrysAlis PRO (Agilent, 2011)
;
_computing_data_collection
;
CrysAlis PRO (Agilent, 2011)
;
_computing_data_reduction
;
CrysAlis PRO (Agilent, 2011)
;
_computing_molecular_graphics
;
OLEX2 (Dolomanov <i>et al.</i>, 2009)
;
_computing_publication_material
;
OLEX2 (Dolomanov <i>et al.</i>, 2009)
;
_computing_structure_refinement 'SHELXL97 (Sheldrick, 2008)'
_computing_structure_solution 'SHELXS97 (Sheldrick, 2008)'
_diffrn_ambient_temperature 293(2)
_diffrn_detector_area_resol_mean 16.1623
_diffrn_measured_fraction_theta_full 0.999
_diffrn_measured_fraction_theta_max 0.999
_diffrn_measurement_device_type 'Agilent SuperNova diffractometer'
_diffrn_measurement_method '\w scans'
_diffrn_radiation_monochromator mirror
_diffrn_radiation_type 'Mo K\a'
_diffrn_radiation_wavelength 0.7107
_diffrn_reflns_av_R_equivalents 0.0251
_diffrn_reflns_limit_h_max 15
_diffrn_reflns_limit_h_min -12
_diffrn_reflns_limit_k_max 15
_diffrn_reflns_limit_k_min -15
_diffrn_reflns_limit_l_max 16
_diffrn_reflns_limit_l_min -16
_diffrn_reflns_number 14351
_diffrn_reflns_theta_full 26.37
_diffrn_reflns_theta_max 26.37
_diffrn_reflns_theta_min 3.08
_exptl_absorpt_coefficient_mu 1.461
_exptl_absorpt_correction_T_max 1.00000
_exptl_absorpt_correction_T_min 0.80939
_exptl_absorpt_correction_type multi-scan
_exptl_absorpt_process_details
;
(CrysAlis PRO; Agilent, 2011)
;
_exptl_crystal_colour red
_exptl_crystal_density_diffrn 1.660
_exptl_crystal_density_method 'not measured'
_exptl_crystal_description block
_exptl_crystal_F_000 826
_exptl_crystal_size_max 0.40
_exptl_crystal_size_mid 0.20
_exptl_crystal_size_min 0.12
_refine_diff_density_max 0.419
_refine_diff_density_min -0.377
_refine_ls_extinction_method none
_refine_ls_goodness_of_fit_ref 1.046
_refine_ls_hydrogen_treatment mixed
_refine_ls_matrix_type full
_refine_ls_number_parameters 428
_refine_ls_number_reflns 6694
_refine_ls_number_restraints 2
_refine_ls_restrained_S_all 1.046
_refine_ls_R_factor_all 0.0451
_refine_ls_R_factor_gt 0.0350
_refine_ls_shift/su_max 0.002
_refine_ls_shift/su_mean 0.000
_refine_ls_structure_factor_coef Fsqd
_refine_ls_weighting_details 'calc w=1/[\s^2^(Fo^2^)+(0.0380P)^2^+0.6970P] where P=(Fo^2^+2Fc^2^)/3'
_refine_ls_weighting_scheme calc
_refine_ls_wR_factor_gt 0.0829
_refine_ls_wR_factor_ref 0.0907
_reflns_number_gt 5581
_reflns_number_total 6694
_reflns_threshold_expression >2sigma(I)
_cod_data_source_file zl2537.cif
_cod_data_source_block I
_cod_original_cell_volume 1640.06(13)
_cod_database_code 2238104
_cod_database_fobs_code 2238104

loop_
_space_group_symop_id
_space_group_symop_operation_xyz
1 'x, y, z'
2 '-x, -y, -z'

loop_
_atom_site_type_symbol
_atom_site_label
_atom_site_fract_x
_atom_site_fract_y
_atom_site_fract_z
_atom_site_U_iso_or_equiv
_atom_site_adp_type
_atom_site_calc_flag
_atom_site_refinement_flags
_atom_site_occupancy
_atom_site_symmetry_multiplicity
Co Co1 0.12319(3) 0.22080(3) 0.45839(3) 0.02213(9) Uani d . 1 1
Co Co2 0.48753(3) 0.83377(4) 0.18040(3) 0.04005(11) Uani d . 1 1
Cl Cl1 -0.04188(9) 0.30890(10) 0.96844(7) 0.0698(3) Uani d . 1 1
Cl Cl2 -0.34542(7) 0.29977(8) 0.11636(6) 0.0517(2) Uani d . 1 1
Cl Cl3 0.58421(7) 0.67622(7) 0.33927(6) 0.0530(2) Uani d . 1 1
Cl Cl4 0.50140(7) 0.75973(7) 0.04692(6) 0.04683(18) Uani d . 1 1
Cl Cl5 0.30291(7) 0.96359(8) 0.19355(7) 0.0586(2) Uani d . 1 1
O O1 0.04598(15) 0.15626(15) 0.59254(14) 0.0292(4) Uani d . 1 1
O O2 -0.02554(14) 0.34325(15) 0.38741(14) 0.0290(4) Uani d . 1 1
O O3 0.57844(19) 0.9576(2) 0.12593(19) 0.0539(5) Uani d D 1 1
H H3A 0.5441(19) 1.0347(16) 0.079(2) 0.081 Uiso d D 1 1
N N1 0.27402(16) 0.09373(18) 0.53280(16) 0.0249(4) Uani d . 1 1
N N2 0.11356(16) 0.08503(17) 0.42660(16) 0.0243(4) Uani d . 1 1
N N3 0.14397(16) 0.35254(17) 0.48906(16) 0.0246(4) Uani d . 1 1
N N4 0.19894(17) 0.28896(18) 0.32078(16) 0.0253(4) Uani d . 1 1
C C1 0.3534(2) 0.1060(2) 0.5853(2) 0.0313(5) Uani d . 1 1
H H1 0.3399 0.1862 0.5852 0.038 Uiso calc R 1 1
C C2 0.4562(2) 0.0025(3) 0.6404(2) 0.0373(6) Uani d . 1 1
H H2 0.5100 0.0144 0.6760 0.045 Uiso calc R 1 1
C C3 0.4772(2) -0.1157(3) 0.6418(2) 0.0380(6) Uani d . 1 1
H H3 0.5443 -0.1854 0.6802 0.046 Uiso calc R 1 1
C C4 0.3971(2) -0.1327(2) 0.5848(2) 0.0309(5) Uani d . 1 1
C C5 0.2954(2) -0.0244(2) 0.53189(19) 0.0251(5) Uani d . 1 1
C C6 0.4131(2) -0.2495(2) 0.5768(2) 0.0391(6) Uani d . 1 1
H H6 0.4798 -0.3224 0.6108 0.047 Uiso calc R 1 1
C C7 0.3306(2) -0.2552(2) 0.5191(2) 0.0388(6) Uani d . 1 1
H H7 0.3426 -0.3324 0.5137 0.047 Uiso calc R 1 1
C C8 0.2285(2) -0.1485(2) 0.4681(2) 0.0325(6) Uani d . 1 1
H H8 0.1729 -0.1555 0.4304 0.039 Uiso calc R 1 1
C C9 0.2103(2) -0.0326(2) 0.47373(19) 0.0246(5) Uani d . 1 1
C C10 0.0272(2) 0.0961(2) 0.3685(2) 0.0272(5) Uani d . 1 1
H H10 0.0291 0.0219 0.3628 0.033 Uiso calc R 1 1
C C11 -0.0693(2) 0.2116(2) 0.3132(2) 0.0275(5) Uani d . 1 1
C C12 -0.1502(2) 0.2056(2) 0.2477(2) 0.0326(6) Uani d . 1 1
H H12 -0.1372 0.1285 0.2417 0.039 Uiso calc R 1 1
C C13 -0.2457(2) 0.3108(3) 0.1938(2) 0.0348(6) Uani d . 1 1
C C14 -0.2673(2) 0.4280(3) 0.2014(2) 0.0394(6) Uani d . 1 1
H H14 -0.3329 0.5002 0.1634 0.047 Uiso calc R 1 1
C C15 -0.1912(2) 0.4358(2) 0.2651(2) 0.0349(6) Uani d . 1 1
H H15 -0.2064 0.5141 0.2697 0.042 Uiso calc R 1 1
C C16 -0.0908(2) 0.3290(2) 0.3237(2) 0.0266(5) Uani d . 1 1
C C17 0.2202(2) 0.2537(3) 0.2361(2) 0.0340(6) Uani d . 1 1
H H17 0.1974 0.1868 0.2404 0.041 Uiso calc R 1 1
C C18 0.2758(3) 0.3136(3) 0.1404(2) 0.0416(6) Uani d . 1 1
H H18 0.2880 0.2871 0.0823 0.050 Uiso calc R 1 1
C C19 0.3119(3) 0.4100(3) 0.1323(2) 0.0428(7) Uani d . 1 1
H H19 0.3503 0.4486 0.0695 0.051 Uiso calc R 1 1
C C20 0.2906(2) 0.4514(2) 0.2206(2) 0.0343(6) Uani d . 1 1
C C21 0.2326(2) 0.3884(2) 0.3135(2) 0.0281(5) Uani d . 1 1
C C22 0.2056(2) 0.4247(2) 0.4045(2) 0.0268(5) Uani d . 1 1
C C23 0.2403(2) 0.5206(2) 0.4037(2) 0.0373(6) Uani d . 1 1
H H23 0.2244 0.5447 0.4634 0.045 Uiso calc R 1 1
C C24 0.3000(3) 0.5822(3) 0.3119(3) 0.0474(7) Uani d . 1 1
H H24 0.3235 0.6467 0.3122 0.057 Uiso calc R 1 1
C C25 0.3246(3) 0.5502(3) 0.2223(3) 0.0452(7) Uani d . 1 1
H H25 0.3636 0.5932 0.1625 0.054 Uiso calc R 1 1
C C26 0.1089(2) 0.3756(2) 0.5764(2) 0.0286(5) Uani d . 1 1
H H26 0.1202 0.4455 0.5797 0.034 Uiso calc R 1 1
C C27 0.0542(2) 0.3028(2) 0.6683(2) 0.0285(5) Uani d . 1 1
C C28 0.0293(2) 0.3377(3) 0.7608(2) 0.0365(6) Uani d . 1 1
H H28 0.0457 0.4078 0.7577 0.044 Uiso calc R 1 1
C C29 -0.0180(3) 0.2699(3) 0.8533(2) 0.0430(7) Uani d . 1 1
C C30 -0.0474(3) 0.1671(3) 0.8581(2) 0.0465(7) Uani d . 1 1
H H30 -0.0815 0.1223 0.9212 0.056 Uiso calc R 1 1
C C31 -0.0260(2) 0.1325(3) 0.7698(2) 0.0388(6) Uani d . 1 1
H H31 -0.0470 0.0645 0.7738 0.047 Uiso calc R 1 1
C C32 0.0270(2) 0.1967(2) 0.6726(2) 0.0273(5) Uani d . 1 1
C C33 0.7040(3) 0.9195(4) 0.1170(3) 0.0818(12) Uani d D 1 1
H H33A 0.7233 0.9406 0.0402 0.123 Uiso calc R 1 1
H H33B 0.7399 0.8279 0.1590 0.123 Uiso calc R 1 1
H H33C 0.7341 0.9640 0.1457 0.123 Uiso calc R 1 1

loop_
_atom_site_aniso_label
_atom_site_aniso_U_11
_atom_site_aniso_U_22
_atom_site_aniso_U_33
_atom_site_aniso_U_12
_atom_site_aniso_U_13
_atom_site_aniso_U_23
Co1 0.02356(17) 0.02188(16) 0.02563(18) -0.01028(13) 0.00196(12) -0.01228(14)
Co2 0.0457(2) 0.0405(2) 0.0369(2) -0.01543(18) 0.00250(17) -0.01841(18)
Cl1 0.0877(7) 0.0921(7) 0.0468(5) -0.0313(5) 0.0179(4) -0.0483(5)
Cl2 0.0524(5) 0.0598(5) 0.0465(4) -0.0271(4) -0.0179(3) -0.0136(4)
Cl3 0.0655(5) 0.0454(4) 0.0424(4) -0.0123(4) -0.0077(4) -0.0163(4)
Cl4 0.0603(5) 0.0453(4) 0.0401(4) -0.0191(3) 0.0048(3) -0.0225(3)
Cl5 0.0522(5) 0.0614(5) 0.0609(5) -0.0119(4) 0.0104(4) -0.0328(4)
O1 0.0342(9) 0.0306(9) 0.0320(10) -0.0185(7) 0.0073(7) -0.0165(8)
O2 0.0271(9) 0.0270(8) 0.0373(10) -0.0084(7) -0.0038(7) -0.0168(8)
O3 0.0486(13) 0.0491(12) 0.0562(15) -0.0208(10) -0.0044(10) -0.0093(11)
N1 0.0255(10) 0.0246(10) 0.0273(11) -0.0108(8) 0.0022(8) -0.0115(9)
N2 0.0259(10) 0.0226(9) 0.0282(11) -0.0105(8) 0.0019(8) -0.0125(9)
N3 0.0246(10) 0.0209(9) 0.0299(11) -0.0087(8) -0.0015(8) -0.0104(9)
N4 0.0263(10) 0.0254(10) 0.0260(11) -0.0099(8) 0.0012(8) -0.0115(9)
C1 0.0313(13) 0.0324(13) 0.0340(14) -0.0123(11) -0.0008(10) -0.0156(11)
C2 0.0324(14) 0.0446(15) 0.0367(15) -0.0123(12) -0.0067(11) -0.0173(13)
C3 0.0307(14) 0.0388(15) 0.0337(15) -0.0067(11) -0.0043(11) -0.0082(12)
C4 0.0297(13) 0.0315(13) 0.0292(14) -0.0104(10) 0.0034(10) -0.0111(11)
C5 0.0240(12) 0.0243(11) 0.0264(12) -0.0098(9) 0.0055(9) -0.0098(10)
C6 0.0363(15) 0.0274(13) 0.0435(17) -0.0036(11) -0.0001(12) -0.0111(12)
C7 0.0464(16) 0.0236(12) 0.0468(17) -0.0099(11) 0.0050(13) -0.0176(12)
C8 0.0383(14) 0.0286(13) 0.0354(15) -0.0140(11) 0.0032(11) -0.0162(11)
C9 0.0267(12) 0.0236(11) 0.0252(12) -0.0115(10) 0.0059(9) -0.0105(10)
C10 0.0300(13) 0.0267(12) 0.0329(14) -0.0136(10) 0.0039(10) -0.0169(11)
C11 0.0272(12) 0.0300(12) 0.0295(13) -0.0138(10) 0.0028(10) -0.0132(11)
C12 0.0363(14) 0.0367(14) 0.0338(14) -0.0184(12) 0.0005(11) -0.0177(12)
C13 0.0357(14) 0.0429(15) 0.0292(14) -0.0206(12) -0.0040(11) -0.0106(12)
C14 0.0336(14) 0.0344(14) 0.0421(16) -0.0106(11) -0.0100(12) -0.0062(12)
C15 0.0331(14) 0.0287(13) 0.0433(16) -0.0105(11) -0.0039(11) -0.0140(12)
C16 0.0244(12) 0.0277(12) 0.0292(13) -0.0104(10) 0.0013(9) -0.0119(11)
C17 0.0365(14) 0.0369(14) 0.0331(14) -0.0144(11) 0.0043(11) -0.0178(12)
C18 0.0488(17) 0.0475(16) 0.0314(15) -0.0184(14) 0.0109(12) -0.0201(13)
C19 0.0448(16) 0.0441(16) 0.0313(15) -0.0176(13) 0.0085(12) -0.0080(13)
C20 0.0331(14) 0.0315(13) 0.0313(14) -0.0133(11) 0.0015(11) -0.0048(11)
C21 0.0267(12) 0.0217(11) 0.0319(14) -0.0083(10) -0.0021(10) -0.0066(10)
C22 0.0275(12) 0.0218(11) 0.0289(13) -0.0102(10) -0.0018(10) -0.0063(10)
C23 0.0457(16) 0.0325(14) 0.0395(16) -0.0207(12) -0.0018(12) -0.0131(12)
C24 0.0565(19) 0.0376(15) 0.055(2) -0.0319(14) -0.0009(15) -0.0108(14)
C25 0.0471(17) 0.0406(16) 0.0431(18) -0.0264(14) 0.0040(13) -0.0039(14)
C26 0.0293(13) 0.0244(12) 0.0354(14) -0.0091(10) -0.0021(10) -0.0147(11)
C27 0.0287(13) 0.0279(12) 0.0312(14) -0.0078(10) 0.0004(10) -0.0159(11)
C28 0.0367(15) 0.0400(15) 0.0407(16) -0.0132(12) 0.0038(12) -0.0246(13)
C29 0.0444(16) 0.0550(18) 0.0351(16) -0.0136(14) 0.0075(12) -0.0283(14)
C30 0.0534(18) 0.0498(17) 0.0339(16) -0.0197(14) 0.0142(13) -0.0166(14)
C31 0.0435(16) 0.0394(15) 0.0397(16) -0.0214(13) 0.0137(12) -0.0190(13)
C32 0.0265(12) 0.0276(12) 0.0293(13) -0.0082(10) 0.0029(10) -0.0146(11)
C33 0.050(2) 0.106(3) 0.065(3) -0.028(2) -0.0050(18) -0.010(2)

loop_
_atom_type_symbol
_atom_type_description
_atom_type_scat_dispersion_real
_atom_type_scat_dispersion_imag
_atom_type_scat_source
C C 0.0033 0.0016 'International Tables Vol C Tables 4.2.6.8 and 6.1.1.4'
H H 0.0000 0.0000 'International Tables Vol C Tables 4.2.6.8 and 6.1.1.4'
Cl Cl 0.1484 0.1585 'International Tables Vol C Tables 4.2.6.8 and 6.1.1.4'
Co Co 0.3494 0.9721 'International Tables Vol C Tables 4.2.6.8 and 6.1.1.4'
N N 0.0061 0.0033 'International Tables Vol C Tables 4.2.6.8 and 6.1.1.4'
O O 0.0106 0.0060 'International Tables Vol C Tables 4.2.6.8 and 6.1.1.4'

loop_
_geom_angle_atom_site_label_1
_geom_angle_atom_site_label_2
_geom_angle_atom_site_label_3
_geom_angle
O1 Co1 N1 88.81(8)
O1 Co1 N2 87.06(7)
O1 Co1 N3 95.09(7)
O1 Co1 N4 178.94(8)
O2 Co1 O1 90.31(7)
O2 Co1 N1 179.05(8)
O2 Co1 N2 95.45(7)
O2 Co1 N3 87.66(7)
O2 Co1 N4 88.64(8)
N2 Co1 N1 84.13(8)
N2 Co1 N3 176.22(8)
N2 Co1 N4 93.16(8)
N3 Co1 N1 92.78(8)
N3 Co1 N4 84.75(8)
N4 Co1 N1 92.24(8)
Cl3 Co2 Cl4 111.68(3)
Cl3 Co2 Cl5 117.17(3)
Cl5 Co2 Cl4 113.63(3)
O3 Co2 Cl3 104.95(7)
O3 Co2 Cl4 106.02(7)
O3 Co2 Cl5 101.79(7)
C32 O1 Co1 125.83(14)
C16 O2 Co1 125.11(14)
Co2 O3 H3A 119.0(19)
C33 O3 Co2 124.2(2)
C33 O3 H3A 110.8(17)
C1 N1 Co1 129.02(16)
C1 N1 C5 118.4(2)
C5 N1 Co1 112.51(14)
C9 N2 Co1 113.45(14)
C10 N2 Co1 124.82(16)
C10 N2 C9 121.72(18)
C22 N3 Co1 112.80(15)
C26 N3 Co1 125.42(16)
C26 N3 C22 121.77(19)
C17 N4 Co1 129.00(16)
C17 N4 C21 118.4(2)
C21 N4 Co1 112.58(15)
N1 C1 H1 118.8
N1 C1 C2 122.3(2)
C2 C1 H1 118.8
C1 C2 H2 120.1
C3 C2 C1 119.7(2)
C3 C2 H2 120.1
C2 C3 H3 120.0
C2 C3 C4 120.0(2)
C4 C3 H3 120.0
C5 C4 C3 116.9(2)
C5 C4 C6 118.5(2)
C6 C4 C3 124.6(2)
N1 C5 C4 122.6(2)
N1 C5 C9 116.6(2)
C4 C5 C9 120.8(2)
C4 C6 H6 120.1
C7 C6 C4 119.9(2)
C7 C6 H6 120.1
C6 C7 H7 119.1
C6 C7 C8 121.8(2)
C8 C7 H7 119.1
C7 C8 H8 120.1
C9 C8 C7 119.9(2)
C9 C8 H8 120.1
C5 C9 N2 113.18(18)
C8 C9 N2 127.7(2)
C8 C9 C5 119.1(2)
N2 C10 H10 117.3
N2 C10 C11 125.5(2)
C11 C10 H10 117.3
C10 C11 C12 116.9(2)
C10 C11 C16 123.6(2)
C16 C11 C12 119.4(2)
C11 C12 H12 119.7
C13 C12 C11 120.7(2)
C13 C12 H12 119.7
C12 C13 Cl2 119.68(19)
C12 C13 C14 120.8(2)
C14 C13 Cl2 119.5(2)
C13 C14 H14 120.2
C15 C14 C13 119.6(2)
C15 C14 H14 120.2
C14 C15 H15 119.0
C14 C15 C16 122.0(2)
C16 C15 H15 119.0
O2 C16 C11 124.5(2)
O2 C16 C15 118.0(2)
C15 C16 C11 117.4(2)
N4 C17 H17 118.8
N4 C17 C18 122.4(2)
C18 C17 H17 118.8
C17 C18 H18 119.9
C19 C18 C17 120.2(2)
C19 C18 H18 119.9
C18 C19 H19 120.3
C18 C19 C20 119.3(2)
C20 C19 H19 120.3
C21 C20 C19 117.4(2)
C21 C20 C25 117.9(2)
C25 C20 C19 124.6(2)
N4 C21 C20 122.1(2)
N4 C21 C22 116.5(2)
C20 C21 C22 121.4(2)
C21 C22 N3 113.31(19)
C23 C22 N3 127.5(2)
C23 C22 C21 119.2(2)
C22 C23 H23 120.2
C22 C23 C24 119.5(3)
C24 C23 H23 120.2
C23 C24 H24 118.9
C25 C24 C23 122.1(2)
C25 C24 H24 118.9
C20 C25 H25 120.1
C24 C25 C20 119.8(3)
C24 C25 H25 120.1
N3 C26 H26 117.2
N3 C26 C27 125.5(2)
C27 C26 H26 117.2
C28 C27 C26 117.2(2)
C28 C27 C32 119.4(2)
C32 C27 C26 123.4(2)
C27 C28 H28 119.6
C29 C28 C27 120.9(2)
C29 C28 H28 119.6
C28 C29 Cl1 120.5(2)
C28 C29 C30 120.5(2)
C30 C29 Cl1 119.0(2)
C29 C30 H30 120.0
C31 C30 C29 119.9(3)
C31 C30 H30 120.0
C30 C31 H31 119.0
C30 C31 C32 122.1(2)
C32 C31 H31 119.0
O1 C32 C27 124.6(2)
O1 C32 C31 118.2(2)
C31 C32 C27 117.2(2)
O3 C33 H33A 109.5
O3 C33 H33B 109.5
O3 C33 H33C 109.5
H33A C33 H33B 109.5
H33A C33 H33C 109.5
H33B C33 H33C 109.5

loop_
_geom_bond_atom_site_label_1
_geom_bond_atom_site_label_2
_geom_bond_distance
Co1 O1 1.8995(16)
Co1 O2 1.8932(16)
Co1 N1 1.9374(19)
Co1 N2 1.9142(17)
Co1 N3 1.9160(17)
Co1 N4 1.9315(19)
Co2 Cl3 2.2406(9)
Co2 Cl4 2.2637(8)
Co2 Cl5 2.2443(9)
Co2 O3 2.026(2)
Cl1 C29 1.743(3)
Cl2 C13 1.746(2)
O1 C32 1.311(3)
O2 C16 1.321(3)
O3 H3A 0.852(10)
O3 C33 1.417(4)
N1 C1 1.331(3)
N1 C5 1.371(3)
N2 C9 1.414(3)
N2 C10 1.302(3)
N3 C22 1.425(3)
N3 C26 1.290(3)
N4 C17 1.328(3)
N4 C21 1.376(3)
C1 H1 0.9300
C1 C2 1.398(3)
C2 H2 0.9300
C2 C3 1.360(4)
C3 H3 0.9300
C3 C4 1.414(4)
C4 C5 1.405(3)
C4 C6 1.411(3)
C5 C9 1.409(3)
C6 H6 0.9300
C6 C7 1.362(4)
C7 H7 0.9300
C7 C8 1.395(4)
C8 H8 0.9300
C8 C9 1.380(3)
C10 H10 0.9300
C10 C11 1.416(3)
C11 C12 1.421(3)
C11 C16 1.421(3)
C12 H12 0.9300
C12 C13 1.349(4)
C13 C14 1.399(4)
C14 H14 0.9300
C14 C15 1.370(3)
C15 H15 0.9300
C15 C16 1.407(3)
C17 H17 0.9300
C17 C18 1.402(4)
C18 H18 0.9300
C18 C19 1.356(4)
C19 H19 0.9300
C19 C20 1.420(4)
C20 C21 1.410(3)
C20 C25 1.415(4)
C21 C22 1.415(3)
C22 C23 1.374(3)
C23 H23 0.9300
C23 C24 1.407(4)
C24 H24 0.9300
C24 C25 1.367(4)
C25 H25 0.9300
C26 H26 0.9300
C26 C27 1.425(3)
C27 C28 1.423(3)
C27 C32 1.424(3)
C28 H28 0.9300
C28 C29 1.355(4)
C29 C30 1.396(4)
C30 H30 0.9300
C30 C31 1.370(4)
C31 H31 0.9300
C31 C32 1.414(3)
C33 H33A 0.9600
C33 H33B 0.9600
C33 H33C 0.9600

loop_
_geom_hbond_atom_site_label_D
_geom_hbond_atom_site_label_H
_geom_hbond_atom_site_label_A
_geom_hbond_site_symmetry_A
_geom_hbond_distance_DH
_geom_hbond_distance_HA
_geom_hbond_distance_DA
_geom_hbond_angle_DHA
O3 H3A Cl4 2_675 0.85(2) 2.25(2) 3.081(3) 166(2)
C1 H1 Cl3 2_666 0.93 2.72 3.532(3) 146
C10 H10 O1 2_556 0.93 2.47 3.324(3) 152
C33 H33A Cl5 2_675 0.96 2.82 3.745(4) 161

loop_
_geom_torsion_atom_site_label_1
_geom_torsion_atom_site_label_2
_geom_torsion_atom_site_label_3
_geom_torsion_atom_site_label_4
_geom_torsion
Co1 O1 C32 C27 4.7(3)
Co1 O1 C32 C31 -176.48(18)
Co1 O2 C16 C11 10.9(3)
Co1 O2 C16 C15 -171.66(17)
Co1 N1 C1 C2 176.56(18)
Co1 N1 C5 C4 -177.40(18)
Co1 N1 C5 C9 3.2(2)
Co1 N2 C9 C5 -1.6(2)
Co1 N2 C9 C8 178.6(2)
Co1 N2 C10 C11 4.4(3)
Co1 N3 C22 C21 3.2(2)
Co1 N3 C22 C23 -176.3(2)
Co1 N3 C26 C27 3.6(3)
Co1 N4 C17 C18 179.5(2)
Co1 N4 C21 C20 179.28(19)
Co1 N4 C21 C22 -0.8(3)
Cl1 C29 C30 C31 -178.0(2)
Cl2 C13 C14 C15 177.9(2)
Cl3 Co2 O3 C33 49.4(3)
Cl4 Co2 O3 C33 -68.9(3)
Cl5 Co2 O3 C33 172.0(3)
O1 Co1 O2 C16 -97.32(18)
O1 Co1 N1 C1 -93.7(2)
O1 Co1 N1 C5 83.96(15)
O1 Co1 N2 C9 -86.47(15)
O1 Co1 N2 C10 92.93(19)
O1 Co1 N3 C22 178.17(15)
O1 Co1 N3 C26 -0.9(2)
O2 Co1 O1 C32 -90.77(19)
O2 Co1 N2 C9 -176.51(15)
O2 Co1 N2 C10 2.9(2)
O2 Co1 N3 C22 -91.72(16)
O2 Co1 N3 C26 89.2(2)
O2 Co1 N4 C17 -89.4(2)
O2 Co1 N4 C21 89.83(16)
N1 Co1 O1 C32 89.60(19)
N1 Co1 N2 C9 2.63(15)
N1 Co1 N2 C10 -178.0(2)
N1 Co1 N3 C22 89.12(16)
N1 Co1 N3 C26 -90.0(2)
N1 Co1 N4 C17 90.2(2)
N1 Co1 N4 C21 -90.54(16)
N1 C1 C2 C3 -0.2(4)
N1 C5 C9 N2 -1.1(3)
N1 C5 C9 C8 178.7(2)
N2 Co1 O1 C32 173.79(19)
N2 Co1 O2 C16 -10.24(19)
N2 Co1 N1 C1 179.2(2)
N2 Co1 N1 C5 -3.20(15)
N2 Co1 N4 C17 5.9(2)
N2 Co1 N4 C21 -174.79(16)
N2 C10 C11 C12 175.8(2)
N2 C10 C11 C16 -6.6(4)
N3 Co1 O1 C32 -3.09(19)
N3 Co1 O2 C16 167.61(18)
N3 Co1 N1 C1 1.4(2)
N3 Co1 N1 C5 179.00(16)
N3 Co1 N4 C17 -177.2(2)
N3 Co1 N4 C21 2.05(16)
N3 C22 C23 C24 -179.5(2)
N3 C26 C27 C28 175.6(2)
N3 C26 C27 C32 -2.6(4)
N4 Co1 O2 C16 82.80(18)
N4 Co1 N1 C1 86.2(2)
N4 Co1 N1 C5 -96.15(16)
N4 Co1 N2 C9 94.56(15)
N4 Co1 N2 C10 -86.04(19)
N4 Co1 N3 C22 -2.88(15)
N4 Co1 N3 C26 178.0(2)
N4 C17 C18 C19 1.1(4)
N4 C21 C22 N3 -1.5(3)
N4 C21 C22 C23 178.0(2)
C1 N1 C5 C4 0.5(3)
C1 N1 C5 C9 -178.9(2)
C1 C2 C3 C4 1.9(4)
C2 C3 C4 C5 -2.2(4)
C2 C3 C4 C6 177.1(3)
C3 C4 C5 N1 1.1(3)
C3 C4 C5 C9 -179.6(2)
C3 C4 C6 C7 -179.6(3)
C4 C5 C9 N2 179.5(2)
C4 C5 C9 C8 -0.7(3)
C4 C6 C7 C8 -0.8(4)
C5 N1 C1 C2 -0.9(4)
C5 C4 C6 C7 -0.3(4)
C6 C4 C5 N1 -178.3(2)
C6 C4 C5 C9 1.0(3)
C6 C7 C8 C9 1.2(4)
C7 C8 C9 N2 179.4(2)
C7 C8 C9 C5 -0.4(3)
C9 N2 C10 C11 -176.3(2)
C10 N2 C9 C5 179.0(2)
C10 N2 C9 C8 -0.8(4)
C10 C11 C12 C13 178.9(2)
C10 C11 C16 O2 -1.6(4)
C10 C11 C16 C15 -179.1(2)
C11 C12 C13 Cl2 -178.57(19)
C11 C12 C13 C14 0.0(4)
C12 C11 C16 O2 175.9(2)
C12 C11 C16 C15 -1.6(3)
C12 C13 C14 C15 -0.6(4)
C13 C14 C15 C16 0.1(4)
C14 C15 C16 O2 -176.7(2)
C14 C15 C16 C11 0.9(4)
C16 C11 C12 C13 1.1(4)
C17 N4 C21 C20 -1.4(3)
C17 N4 C21 C22 178.6(2)
C17 C18 C19 C20 -1.3(4)
C18 C19 C20 C21 0.3(4)
C18 C19 C20 C25 179.6(3)
C19 C20 C21 N4 1.1(4)
C19 C20 C21 C22 -178.8(2)
C19 C20 C25 C24 -179.8(3)
C20 C21 C22 N3 178.4(2)
C20 C21 C22 C23 -2.1(4)
C21 N4 C17 C18 0.3(4)
C21 C20 C25 C24 -0.4(4)
C21 C22 C23 C24 1.0(4)
C22 N3 C26 C27 -175.4(2)
C22 C23 C24 C25 0.3(4)
C23 C24 C25 C20 -0.6(5)
C25 C20 C21 N4 -178.3(2)
C25 C20 C21 C22 1.8(4)
C26 N3 C22 C21 -177.7(2)
C26 N3 C22 C23 2.8(4)
C26 C27 C28 C29 -177.3(2)
C26 C27 C32 O1 -1.9(4)
C26 C27 C32 C31 179.3(2)
C27 C28 C29 Cl1 177.1(2)
C27 C28 C29 C30 -2.3(4)
C28 C27 C32 O1 179.9(2)
C28 C27 C32 C31 1.1(3)
C28 C29 C30 C31 1.4(5)
C29 C30 C31 C32 0.8(5)
C30 C31 C32 O1 179.1(2)
C30 C31 C32 C27 -2.0(4)
C32 C27 C28 C29 1.1(4)
